data_2207026
loop_
_publ_author_name
'Li, Ji'
'Meng, Xiang-Gao'
'Liao, Zhan-Ru'

_publ_section_title
;<i>N</i>,<i>N</i>'-Bis(benzimidazol-1-ium-2-ylmethyl)-<i>N</i>,<i>N</i>'-bis(benzimidazol-2-ylmethyl)cyclohexane-1,2-<i>trans</i>-diamine
 bis(perchlorate) dihydrate
;
_journal_coeditor_code OB6538
_journal_issue 10
_journal_name_full 'Acta Crystallographica Section E'
_journal_page_first o3421
_journal_page_last o3423
_journal_paper_doi 10.1107/S1600536805022865
_journal_volume 61
_journal_year 2005
_chemical_formula_iupac 'C38 H40 N10 2+, 2Cl O4 -, 2H2 O'
_chemical_formula_moiety 'C38 H40 N10 2+, 2Cl O4 -, 2H2 O'
_chemical_formula_sum 'C38 H44 Cl2 N10 O10'
_chemical_formula_weight 871.73
_chemical_name_systematic
;
N,N'-Bis(benzimidazol-1-ium-2-ylmethyl)-N,N'-bis(benzimidazol-2-
ylmethyl)cyclohexane-1,2-trans-diamine bis(perchlorate) dihydrate
;
_space_group_IT_number 60
_symmetry_cell_setting orthorhombic
_symmetry_space_group_name_Hall '-P 2n 2ab'
_symmetry_space_group_name_H-M 'P b c n'
_atom_sites_solution_hydrogens geom
_atom_sites_solution_primary direct
_atom_sites_solution_secondary difmap
_audit_creation_method SHELXL-97
_cell_angle_alpha 90.00
_cell_angle_beta 90.00
_cell_angle_gamma 90.00
_cell_formula_units_Z 4
_cell_length_a 16.4609(10)
_cell_length_b 17.6108(11)
_cell_length_c 13.8677(9)
_cell_measurement_reflns_used 5855
_cell_measurement_temperature 292(2)
_cell_measurement_theta_max 24.75
_cell_measurement_theta_min 2.24
_cell_volume 4020.1(4)
_computing_cell_refinement SMART
_computing_data_collection 'SMART (Bruker, 2000)'
_computing_data_reduction 'SAINT (Bruker, 2000)'
_computing_molecular_graphics 'SHELXTL (Bruker, 1997)'
_computing_publication_material SHELXTL
_computing_structure_refinement 'SHELXL97 (Sheldrick, 1997)'
_computing_structure_solution 'SHELXS97 (Sheldrick, 1997)'
_diffrn_ambient_temperature 292(2)
_diffrn_measured_fraction_theta_full 0.994
_diffrn_measured_fraction_theta_max 0.994
_diffrn_measurement_device_type 'Bruker SMART CCD area-detector'
_diffrn_measurement_method '\f and \w'
_diffrn_radiation_monochromator graphite
_diffrn_radiation_source 'fine-focus sealed tube'
_diffrn_radiation_type MoK\a
_diffrn_radiation_wavelength 0.71073
_diffrn_reflns_av_R_equivalents 0.0280
_diffrn_reflns_av_sigmaI/netI 0.0259
_diffrn_reflns_limit_h_max 14
_diffrn_reflns_limit_h_min -19
_diffrn_reflns_limit_k_max 20
_diffrn_reflns_limit_k_min -20
_diffrn_reflns_limit_l_max 16
_diffrn_reflns_limit_l_min -16
_diffrn_reflns_number 19135
_diffrn_reflns_theta_full 25.00
_diffrn_reflns_theta_max 25.00
_diffrn_reflns_theta_min 1.69
_exptl_absorpt_coefficient_mu 0.233
_exptl_absorpt_correction_type none
_exptl_crystal_colour pink
_exptl_crystal_density_diffrn 1.440
_exptl_crystal_density_method 'not measured'
_exptl_crystal_description block
_exptl_crystal_F_000 1824
_exptl_crystal_size_max 0.40
_exptl_crystal_size_mid 0.30
_exptl_crystal_size_min 0.22
_refine_diff_density_max 0.507
_refine_diff_density_min -0.422
_refine_ls_extinction_method none
_refine_ls_goodness_of_fit_ref 1.041
_refine_ls_hydrogen_treatment mixed
_refine_ls_matrix_type full
_refine_ls_number_parameters 291
_refine_ls_number_reflns 3536
_refine_ls_number_restraints 6
_refine_ls_restrained_S_all 1.040
_refine_ls_R_factor_all 0.0675
_refine_ls_R_factor_gt 0.0587
_refine_ls_shift/su_max 0.000
_refine_ls_shift/su_mean 0.000
_refine_ls_structure_factor_coef Fsqd
_refine_ls_weighting_details 'calc w = 1/[\s^2^(Fo^2^)+(0.0915P)^2^+3.4612P] where P = (Fo^2^+2Fc^2^)/3'
_refine_ls_weighting_scheme calc
_refine_ls_wR_factor_gt 0.1657
_refine_ls_wR_factor_ref 0.1739
_reflns_number_gt 2954
_reflns_number_total 3536
_reflns_threshold_expression I>2\s(I)
_cod_data_source_file ob6538.cif
_cod_data_source_block I
_cod_depositor_comments
;
The following automatic conversions were performed:
'_symmetry_cell_setting' value 'Orthorhombic' changed to 'orthorhombic'
according to '/home/saulius/struct/CIF-dictionaries/cif_core.dic'
dictionary named 'cif_core.dic' version 2.4.1 from 2010-06-29.

Automatic conversion script
Id: cif_fix_enum 1527 2010-12-29 10:47:43Z saulius 

The following automatic conversions were performed:

'_symmetry_cell_setting' value 'Orthorhombic' changed to
'orthorhombic' according to
/home/saulius/struct/CIF-dictionaries/cif_core.dic dictionary named
'cif_core.dic' version 2.4.1 from 2010-06-29.

Automatic conversion script
Id: cif_fix_values 1715 2011-07-08 13:25:40Z adriana 
;
_cod_database_code 2207026
_cod_database_fobs_code 2207026

loop_
_symmetry_equiv_pos_as_xyz
'x, y, z'
'-x+1/2, -y+1/2, z+1/2'
'-x, y, -z+1/2'
'x+1/2, -y+1/2, -z'
'-x, -y, -z'
'x-1/2, y-1/2, -z-1/2'
'x, -y, z-1/2'
'-x-1/2, y-1/2, z'

loop_
_atom_site_label
_atom_site_fract_x
_atom_site_fract_y
_atom_site_fract_z
_atom_site_U_iso_or_equiv
_atom_site_adp_type
_atom_site_calc_flag
_atom_site_refinement_flags
_atom_site_occupancy
_atom_site_type_symbol
C1 0.03650(14) 0.25631(13) 0.21638(17) 0.0354(5) Uani d . 1 C
H1 0.0153 0.2496 0.1509 0.043 Uiso calc R 1 H
C2 0.08795(15) 0.18587(14) 0.2388(2) 0.0427(6) Uani d . 1 C
H2A 0.1360 0.1858 0.1982 0.051 Uiso calc R 1 H
H2B 0.1055 0.1875 0.3055 0.051 Uiso calc R 1 H
C3 0.03942(17) 0.11360(15) 0.2213(2) 0.0515(7) Uani d . 1 C
H3A 0.0271 0.1092 0.1532 0.062 Uiso calc R 1 H
H3B 0.0719 0.0700 0.2398 0.062 Uiso calc R 1 H
C4 0.13608(18) 0.33572(15) 0.1371(2) 0.0509(7) Uani d . 1 C
H4A 0.1114 0.3129 0.0805 0.061 Uiso calc R 1 H
H4B 0.1845 0.3068 0.1524 0.061 Uiso calc R 1 H
C5 0.16038(16) 0.41537(15) 0.11334(19) 0.0421(6) Uani d . 1 C
C6 0.24379(16) 0.50689(16) 0.06967(18) 0.0423(6) Uani d . 1 C
C7 0.30892(18) 0.55253(18) 0.0425(2) 0.0521(7) Uani d . 1 C
H7 0.3609 0.5329 0.0345 0.063 Uiso calc R 1 H
C8 0.2924(2) 0.62778(18) 0.0283(2) 0.0574(8) Uani d . 1 C
H8 0.3342 0.6602 0.0101 0.069 Uiso calc R 1 H
C9 0.2148(2) 0.65712(18) 0.0403(2) 0.0592(8) Uani d . 1 C
H9 0.2061 0.7087 0.0303 0.071 Uiso calc R 1 H
C10 0.15006(19) 0.61162(17) 0.0668(2) 0.0547(8) Uani d . 1 C
H10 0.0981 0.6316 0.0740 0.066 Uiso calc R 1 H
C11 0.16533(15) 0.53446(15) 0.08257(18) 0.0405(6) Uani d . 1 C
C12 0.11660(19) 0.34608(15) 0.3107(2) 0.0484(7) Uani d . 1 C
H12A 0.1695 0.3218 0.3138 0.058 Uiso calc R 1 H
H12B 0.0831 0.3248 0.3615 0.058 Uiso calc R 1 H
C13 0.12633(15) 0.42946(14) 0.32713(18) 0.0398(6) Uani d . 1 C
C14 0.18533(16) 0.54165(14) 0.33873(18) 0.0399(6) Uani d . 1 C
C15 0.23956(18) 0.60150(17) 0.3425(2) 0.0557(8) Uani d . 1 C
H15 0.2954 0.5941 0.3394 0.067 Uiso calc R 1 H
C16 0.2061(2) 0.67243(18) 0.3509(3) 0.0720(10) Uani d . 1 C
H16 0.2404 0.7143 0.3543 0.086 Uiso calc R 1 H
C17 0.1233(2) 0.68364(19) 0.3546(3) 0.0750(11) Uani d . 1 C
H17 0.1034 0.7330 0.3585 0.090 Uiso calc R 1 H
C18 0.0695(2) 0.62450(18) 0.3526(3) 0.0627(9) Uani d . 1 C
H18 0.0137 0.6325 0.3558 0.075 Uiso calc R 1 H
C19 0.10211(16) 0.55184(15) 0.34553(19) 0.0416(6) Uani d . 1 C
Cl1 0.05493(5) 0.16369(5) 0.56061(6) 0.0643(3) Uani d . 1 Cl
H3 0.2758(13) 0.3975(12) 0.087(2) 0.042(8) Uiso d D 1 H
H4 0.2428(11) 0.4414(16) 0.319(2) 0.054(9) Uiso d D 1 H
H5 0.0180(8) 0.4676(17) 0.348(2) 0.056(9) Uiso d D 1 H
H1WA 0.370(2) 0.388(3) 0.2513(17) 0.15(2) Uiso d D 1 H
H1WB 0.3836(18) 0.403(2) 0.3447(18) 0.079(12) Uiso d D 1 H
N1 0.07940(12) 0.32982(11) 0.21747(15) 0.0370(5) Uani d . 1 N
N2 0.11292(13) 0.47540(12) 0.11020(16) 0.0426(5) Uani d . 1 N
N3 0.23839(13) 0.43092(13) 0.09033(17) 0.0441(5) Uani d D 1 N
N4 0.19777(13) 0.46437(12) 0.32765(16) 0.0396(5) Uani d D 1 N
N5 0.06760(13) 0.48019(13) 0.33955(16) 0.0426(5) Uani d D 1 N
O1 0.0245(3) 0.2303(2) 0.5190(3) 0.1407(16) Uani d . 1 O
O2 0.1068(3) 0.1319(3) 0.4944(3) 0.178(2) Uani d . 1 O
O3 -0.0070(3) 0.1168(4) 0.5792(5) 0.201(3) Uani d . 1 O
O4 0.1017(4) 0.1796(3) 0.6388(4) 0.202(3) Uani d . 1 O
O1W 0.35008(17) 0.4046(2) 0.3009(2) 0.1004(11) Uani d D 1 O

loop_
_atom_site_aniso_label
_atom_site_aniso_U_11
_atom_site_aniso_U_22
_atom_site_aniso_U_33
_atom_site_aniso_U_12
_atom_site_aniso_U_13
_atom_site_aniso_U_23
C1 0.0351(12) 0.0336(12) 0.0377(12) -0.0009(10) -0.0031(10) -0.0019(10)
C2 0.0375(13) 0.0383(13) 0.0522(15) 0.0057(11) 0.0012(12) -0.0020(11)
C3 0.0533(16) 0.0330(13) 0.0683(19) 0.0076(12) -0.0047(14) -0.0049(12)
C4 0.0479(16) 0.0437(15) 0.0610(18) 0.0026(12) 0.0161(13) 0.0032(13)
C5 0.0386(14) 0.0456(14) 0.0420(14) 0.0001(11) 0.0047(11) 0.0034(11)
C6 0.0397(13) 0.0512(15) 0.0360(13) -0.0034(12) 0.0001(11) 0.0028(11)
C7 0.0419(15) 0.0652(19) 0.0493(16) -0.0106(13) 0.0019(12) -0.0011(13)
C8 0.0625(19) 0.0580(19) 0.0516(17) -0.0224(15) 0.0065(14) -0.0021(14)
C9 0.076(2) 0.0463(16) 0.0556(18) -0.0075(15) 0.0126(16) 0.0036(13)
C10 0.0567(18) 0.0499(16) 0.0576(18) 0.0048(14) 0.0119(14) 0.0080(13)
C11 0.0397(14) 0.0461(14) 0.0356(13) -0.0038(11) 0.0031(10) 0.0026(11)
C12 0.0547(17) 0.0403(14) 0.0503(16) -0.0078(12) -0.0126(13) 0.0021(12)
C13 0.0409(14) 0.0404(14) 0.0383(13) -0.0090(11) -0.0065(11) 0.0007(10)
C14 0.0383(14) 0.0413(14) 0.0402(13) -0.0056(11) 0.0027(10) -0.0028(11)
C15 0.0444(16) 0.0513(17) 0.071(2) -0.0133(13) 0.0061(14) -0.0044(14)
C16 0.072(2) 0.0434(17) 0.101(3) -0.0200(16) 0.017(2) -0.0113(17)
C17 0.086(3) 0.0391(17) 0.100(3) 0.0010(16) 0.027(2) -0.0061(16)
C18 0.0511(17) 0.0560(19) 0.081(2) 0.0096(14) 0.0160(16) -0.0018(16)
C19 0.0391(14) 0.0422(14) 0.0434(14) -0.0029(11) 0.0041(11) -0.0015(11)
Cl1 0.0484(5) 0.0836(6) 0.0608(5) 0.0073(4) -0.0058(3) 0.0076(4)
N1 0.0364(11) 0.0347(11) 0.0399(12) -0.0039(8) 0.0011(9) -0.0005(8)
N2 0.0365(11) 0.0446(12) 0.0466(13) -0.0006(9) 0.0039(9) 0.0058(10)
N3 0.0328(11) 0.0480(13) 0.0514(13) 0.0034(10) 0.0057(10) 0.0056(10)
N4 0.0331(12) 0.0405(12) 0.0451(12) -0.0004(9) -0.0024(9) -0.0032(9)
N5 0.0308(11) 0.0468(13) 0.0502(13) -0.0080(10) -0.0011(10) 0.0022(10)
O1 0.183(4) 0.139(3) 0.100(2) 0.076(3) -0.043(2) -0.001(2)
O2 0.142(3) 0.254(6) 0.139(4) 0.126(4) 0.059(3) 0.047(3)
O3 0.117(3) 0.238(6) 0.248(6) -0.078(4) 0.067(4) 0.001(5)
O4 0.311(7) 0.160(4) 0.134(4) -0.066(4) -0.140(4) 0.049(3)
O1W 0.0658(17) 0.173(3) 0.0624(17) 0.0516(19) -0.0047(14) -0.0190(19)

loop_
_atom_type_symbol
_atom_type_description
_atom_type_scat_dispersion_real
_atom_type_scat_dispersion_imag
_atom_type_scat_source
C C 0.0033 0.0016 'International Tables Vol C Tables 4.2.6.8 and 6.1.1.4'
H H 0.0000 0.0000 'International Tables Vol C Tables 4.2.6.8 and 6.1.1.4'
N N 0.0061 0.0033 'International Tables Vol C Tables 4.2.6.8 and 6.1.1.4'
O O 0.0106 0.0060 'International Tables Vol C Tables 4.2.6.8 and 6.1.1.4'
Cl Cl 0.1484 0.1585 'International Tables Vol C Tables 4.2.6.8 and 6.1.1.4'

loop_
_geom_angle_atom_site_label_1
_geom_angle_atom_site_label_2
_geom_angle_atom_site_label_3
_geom_angle_site_symmetry_1
_geom_angle_site_symmetry_3
_geom_angle
N1 C1 C1 . 3 111.84(14)
N1 C1 C2 . . 116.33(19)
C1 C1 C2 3 . 108.17(17)
N1 C1 H1 . . 106.6
C1 C1 H1 3 . 106.6
C2 C1 H1 . . 106.6
C3 C2 C1 . . 110.8(2)
C3 C2 H2A . . 109.5
C1 C2 H2A . . 109.5
C3 C2 H2B . . 109.5
C1 C2 H2B . . 109.5
H2A C2 H2B . . 108.1
C3 C3 C2 3 . 111.37(19)
C3 C3 H3A 3 . 109.4
C2 C3 H3A . . 109.4
C3 C3 H3B 3 . 109.4
C2 C3 H3B . . 109.4
H3A C3 H3B . . 108.0
N1 C4 C5 . . 114.0(2)
N1 C4 H4A . . 108.8
C5 C4 H4A . . 108.8
N1 C4 H4B . . 108.8
C5 C4 H4B . . 108.8
H4A C4 H4B . . 107.6
N2 C5 N3 . . 113.2(2)
N2 C5 C4 . . 127.0(2)
N3 C5 C4 . . 119.8(2)
N3 C6 C11 . . 104.7(2)
N3 C6 C7 . . 132.1(3)
C11 C6 C7 . . 123.3(3)
C8 C7 C6 . . 116.4(3)
C8 C7 H7 . . 121.8
C6 C7 H7 . . 121.8
C7 C8 C9 . . 121.8(3)
C7 C8 H8 . . 119.1
C9 C8 H8 . . 119.1
C10 C9 C8 . . 121.7(3)
C10 C9 H9 . . 119.2
C8 C9 H9 . . 119.2
C9 C10 C11 . . 117.7(3)
C9 C10 H10 . . 121.1
C11 C10 H10 . . 121.1
C6 C11 C10 . . 119.1(2)
C6 C11 N2 . . 110.3(2)
C10 C11 N2 . . 130.7(3)
N1 C12 C13 . . 111.9(2)
N1 C12 H12A . . 109.2
C13 C12 H12A . . 109.2
N1 C12 H12B . . 109.2
C13 C12 H12B . . 109.2
H12A C12 H12B . . 107.9
N4 C13 N5 . . 109.4(2)
N4 C13 C12 . . 123.4(2)
N5 C13 C12 . . 127.1(2)
C15 C14 C19 . . 122.5(3)
C15 C14 N4 . . 131.1(3)
C19 C14 N4 . . 106.3(2)
C16 C15 C14 . . 116.0(3)
C16 C15 H15 . . 122.0
C14 C15 H15 . . 122.0
C15 C16 C17 . . 122.1(3)
C15 C16 H16 . . 119.0
C17 C16 H16 . . 119.0
C18 C17 C16 . . 122.1(3)
C18 C17 H17 . . 119.0
C16 C17 H17 . . 119.0
C17 C18 C19 . . 116.8(3)
C17 C18 H18 . . 121.6
C19 C18 H18 . . 121.6
C14 C19 N5 . . 106.5(2)
C14 C19 C18 . . 120.4(3)
N5 C19 C18 . . 133.1(3)
O3 Cl1 O4 . . 113.9(4)
O3 Cl1 O2 . . 110.5(4)
O4 Cl1 O2 . . 105.4(4)
O3 Cl1 O1 . . 108.9(4)
O4 Cl1 O1 . . 111.0(3)
O2 Cl1 O1 . . 106.8(3)
C4 N1 C12 . . 113.3(2)
C4 N1 C1 . . 111.18(19)
C12 N1 C1 . . 112.48(19)
C5 N2 C11 . . 103.9(2)
C5 N3 C6 . . 108.0(2)
C5 N3 H3 . . 124.1(19)
C6 N3 H3 . . 127.8(19)
C13 N4 C14 . . 108.9(2)
C13 N4 H4 . . 123(2)
C14 N4 H4 . . 128(2)
C13 N5 C19 . . 108.8(2)
C13 N5 H5 . . 123(2)
C19 N5 H5 . . 128(2)
H1WA O1W H1WB . . 109.9(18)

loop_
_geom_bond_atom_site_label_1
_geom_bond_atom_site_label_2
_geom_bond_site_symmetry_2
_geom_bond_distance
C1 N1 . 1.475(3)
C1 C1 3 1.521(5)
C1 C2 . 1.534(3)
C1 H1 . 0.9800
C2 C3 . 1.522(4)
C2 H2A . 0.9700
C2 H2B . 0.9700
C3 C3 3 1.522(6)
C3 H3A . 0.9700
C3 H3B . 0.9700
C4 N1 . 1.457(3)
C4 C5 . 1.495(4)
C4 H4A . 0.9700
C4 H4B . 0.9700
C5 N2 . 1.315(3)
C5 N3 . 1.351(3)
C6 N3 . 1.371(4)
C6 C11 . 1.391(4)
C6 C7 . 1.392(4)
C7 C8 . 1.367(4)
C7 H7 . 0.9300
C8 C9 . 1.387(5)
C8 H8 . 0.9300
C9 C10 . 1.383(4)
C9 H9 . 0.9300
C10 C11 . 1.399(4)
C10 H10 . 0.9300
C11 N2 . 1.405(3)
C12 N1 . 1.459(3)
C12 C13 . 1.495(4)
C12 H12A . 0.9700
C12 H12B . 0.9700
C13 N4 . 1.327(3)
C13 N5 . 1.327(3)
C14 C15 . 1.382(4)
C14 C19 . 1.385(4)
C14 N4 . 1.385(3)
C15 C16 . 1.370(5)
C15 H15 . 0.9300
C16 C17 . 1.378(5)
C16 H16 . 0.9300
C17 C18 . 1.368(5)
C17 H17 . 0.9300
C18 C19 . 1.391(4)
C18 H18 . 0.9300
C19 N5 . 1.386(3)
Cl1 O3 . 1.337(4)
Cl1 O4 . 1.358(4)
Cl1 O2 . 1.373(4)
Cl1 O1 . 1.400(3)
N3 H3 . 0.853(10)
N4 H4 . 0.852(10)
N5 H5 . 0.853(10)
O1W H1WA . 0.814(10)
O1W H1WB . 0.821(10)

loop_
_geom_hbond_atom_site_label_D
_geom_hbond_atom_site_label_H
_geom_hbond_atom_site_label_A
_geom_hbond_site_symmetry_A
_geom_hbond_distance_DH
_geom_hbond_distance_HA
_geom_hbond_distance_DA
_geom_hbond_angle_DHA
N5 H5 N2 3 0.850(10) 2.238(15) 3.053(3) 160(3)
N3 H3 O2 2_554 0.850(10) 2.38(2) 3.081(5) 140(2)
N3 H3 O4 2_554 0.850(10) 2.536(17) 3.342(8) 158(3)
N4 H4 O1W . 0.850(10) 1.899(11) 2.744(3) 172(3)
O1W H1WA O4 2_554 0.810(10) 2.02(2) 2.808(5) 162(6)
O1W H1WB O3 4_556 0.820(10) 2.116(17) 2.904(5) 161(3)
C1 H1 O1 3 0.98 2.47 3.446(4) 175

loop_
_geom_torsion_atom_site_label_1
_geom_torsion_atom_site_label_2
_geom_torsion_atom_site_label_3
_geom_torsion_atom_site_label_4
_geom_torsion_site_symmetry_1
_geom_torsion_site_symmetry_4
_geom_torsion
N1 C1 C2 C3 . . -171.9(2)
C1 C1 C2 C3 3 . 61.2(3)
C1 C2 C3 C3 . 3 -55.4(4)
N1 C4 C5 N2 . . -41.9(4)
N1 C4 C5 N3 . . 139.4(3)
N3 C6 C7 C8 . . -179.4(3)
C11 C6 C7 C8 . . -0.2(4)
C6 C7 C8 C9 . . 0.0(4)
C7 C8 C9 C10 . . -0.4(5)
C8 C9 C10 C11 . . 0.8(5)
N3 C6 C11 C10 . . -180.0(2)
C7 C6 C11 C10 . . 0.7(4)
N3 C6 C11 N2 . . -0.4(3)
C7 C6 C11 N2 . . -179.7(2)
C9 C10 C11 C6 . . -0.9(4)
C9 C10 C11 N2 . . 179.6(3)
N1 C12 C13 N4 . . -109.8(3)
N1 C12 C13 N5 . . 67.5(4)
C19 C14 C15 C16 . . -1.6(4)
N4 C14 C15 C16 . . 177.8(3)
C14 C15 C16 C17 . . -0.6(6)
C15 C16 C17 C18 . . 1.8(6)
C16 C17 C18 C19 . . -0.8(6)
C15 C14 C19 N5 . . -179.7(3)
N4 C14 C19 N5 . . 0.8(3)
C15 C14 C19 C18 . . 2.6(4)
N4 C14 C19 C18 . . -176.9(3)
C17 C18 C19 C14 . . -1.4(5)
C17 C18 C19 N5 . . -178.3(3)
C5 C4 N1 C12 . . -71.8(3)
C5 C4 N1 C1 . . 160.4(2)
C13 C12 N1 C4 . . 78.5(3)
C13 C12 N1 C1 . . -154.3(2)
C1 C1 N1 C4 3 . -166.1(2)
C2 C1 N1 C4 . . 68.9(3)
C1 C1 N1 C12 3 . 65.6(3)
C2 C1 N1 C12 . . -59.3(3)
N3 C5 N2 C11 . . 0.1(3)
C4 C5 N2 C11 . . -178.7(3)
C6 C11 N2 C5 . . 0.2(3)
C10 C11 N2 C5 . . 179.7(3)
N2 C5 N3 C6 . . -0.4(3)
C4 C5 N3 C6 . . 178.6(2)
C11 C6 N3 C5 . . 0.4(3)
C7 C6 N3 C5 . . 179.7(3)
N5 C13 N4 C14 . . -1.4(3)
C12 C13 N4 C14 . . 176.3(2)
C15 C14 N4 C13 . . -179.1(3)
C19 C14 N4 C13 . . 0.3(3)
N4 C13 N5 C19 . . 1.9(3)
C12 C13 N5 C19 . . -175.7(2)
C14 C19 N5 C13 . . -1.6(3)
C18 C19 N5 C13 . . 175.6(3)
